data_7233889
loop_
_publ_author_name
'Miquel Planells'
'Mark Nikolka'
'Michael Hurhangee'
'Pabitra S. Tuladhar'
'Andrew J. P. White'
'James R. Durrant'
'Henning Sirringhaus'
'Iain McCulloch'

_publ_section_title
;
 The effect of thiadiazole out-backbone displacement in
 indacenodithiophene semiconductor polymers
;
_journal_name_full 'Journal of Materials Chemistry C'
_journal_page_first 8789
_journal_page_last 8795
_journal_paper_doi 10.1039/C4TC01500B
_journal_volume 2
_journal_year 2014
_chemical_absolute_configuration .
_chemical_formula_moiety 'C12 H4 N4 S3'
_chemical_formula_sum 'C12 H4 N4 S3'
_chemical_formula_weight 300.37
_space_group_crystal_system orthorhombic
_space_group_IT_number 33
_space_group_name_Hall 'P 2c -2n'
_space_group_name_H-M_alt 'P n a 21'
_atom_sites_solution_hydrogens geom
_cell_angle_alpha 90
_cell_angle_beta 90
_cell_angle_gamma 90
_cell_formula_units_Z 4
_cell_length_a 7.22656(17)
_cell_length_b 18.9016(4)
_cell_length_c 8.35979(18)
_cell_measurement_reflns_used 1641
_cell_measurement_temperature 173
_cell_measurement_theta_max 73.0770
_cell_measurement_theta_min 4.6760
_cell_volume 1141.89(4)
_computing_cell_refinement CrysAlisPro,
_computing_data_collection CrysAlisPro,
_computing_data_reduction CrysAlisPro,
_computing_molecular_graphics 'Bruker SHELXTL'
_computing_publication_material 'CIFTAB-2013 (Sheldrick, 2013)'
_computing_structure_refinement 'SHELXL-2013 (Sheldrick, 2013)'
_computing_structure_solution 'SHELXS-2013 (Sheldrick, 2013)'
_diffrn_ambient_temperature 173
_diffrn_detector_area_resol_mean 10.4115
_diffrn_measured_fraction_theta_full 0.991
_diffrn_measured_fraction_theta_max 0.971
_diffrn_measurement_device_type 'Agilent Xcalibur PX Ultra A'
_diffrn_measurement_method 'omega scans'
_diffrn_radiation_type CuK\a
_diffrn_radiation_wavelength 1.54184
_diffrn_reflns_av_R_equivalents 0.0209
_diffrn_reflns_av_unetI/netI 0.0298
_diffrn_reflns_Laue_measured_fraction_full 0.991
_diffrn_reflns_Laue_measured_fraction_max 0.971
_diffrn_reflns_limit_h_max 5
_diffrn_reflns_limit_h_min -8
_diffrn_reflns_limit_k_max 20
_diffrn_reflns_limit_k_min -23
_diffrn_reflns_limit_l_max 8
_diffrn_reflns_limit_l_min -10
_diffrn_reflns_number 2149
_diffrn_reflns_point_group_measured_fraction_full 0.657
_diffrn_reflns_point_group_measured_fraction_max 0.633
_diffrn_reflns_theta_full 67.684
_diffrn_reflns_theta_max 73.366
_diffrn_reflns_theta_min 4.679
_diffrn_source 'Enhance Ultra (Cu) X-ray Source'
_exptl_absorpt_coefficient_mu 5.844
_exptl_absorpt_correction_T_max 0.672
_exptl_absorpt_correction_T_min 0.355
_exptl_absorpt_correction_type analytical
_exptl_absorpt_process_details
;
CrysAlisPro, Agilent Technologies,
Version 1.171.36.28 (release 01-02-2013 CrysAlis171 .NET)
(compiled Feb  1 2013,16:14:44)
Analytical numeric absorption correction using a multifaceted crystal
model based on expressions derived by R.C. Clark & J.S. Reid.
(Clark, R. C. & Reid, J. S. (1995). Acta Cryst. A51, 887-897)
;
_exptl_crystal_colour 'Dark red'
_exptl_crystal_density_diffrn 1.747
_exptl_crystal_description 'blocky needles'
_exptl_crystal_F_000 608
_exptl_crystal_size_max 0.35
_exptl_crystal_size_mid 0.15
_exptl_crystal_size_min 0.08
_refine_diff_density_max 0.208
_refine_diff_density_min -0.318
_refine_diff_density_rms 0.063
_refine_ls_abs_structure_details
;
 Flack x determined using 245 quotients [(I+)-(I-)]/[(I+)+(I-)]
 (Parsons and Flack (2004), Acta Cryst. A60, s61).

 Results of chirality/polarity tests
  _refine_ls_R_factor_obs+         0.0249
  _refine_ls_wR_factor_obs+        0.0629
  _refine_ls_abs_structure_Flack+  0.05(2)
  _refine_ls_R_factor_obs-         0.0367
  _refine_ls_wR_factor_obs-        0.0996
  _refine_ls_abs_structure_Flack-  0.94(2)
;
_refine_ls_abs_structure_Flack 0.05(2)
_refine_ls_extinction_coef 0.0036(3)
_refine_ls_extinction_expression Fc^*^=kFc[1+0.001xFc^2^\l^3^/sin(2\q)]^-1/4^
_refine_ls_extinction_method SHELXL
_refine_ls_goodness_of_fit_ref 1.055
_refine_ls_hydrogen_treatment constr
_refine_ls_matrix_type full
_refine_ls_number_parameters 173
_refine_ls_number_reflns 1453
_refine_ls_number_restraints 1
_refine_ls_restrained_S_all 1.054
_refine_ls_R_factor_all 0.0260
_refine_ls_R_factor_gt 0.0249
_refine_ls_shift/su_max 0.000
_refine_ls_shift/su_mean 0.000
_refine_ls_structure_factor_coef Fsqd
_refine_ls_weighting_details 'w=1/[\s^2^(Fo^2^)+(0.0403P)^2^] where P=(Fo^2^+2Fc^2^)/3'
_refine_ls_weighting_scheme calc
_refine_ls_wR_factor_gt 0.0629
_refine_ls_wR_factor_ref 0.0637
_reflns_Friedel_coverage 0.217
_reflns_Friedel_fraction_full 0.268
_reflns_Friedel_fraction_max 0.243
_reflns_number_gt 1404
_reflns_number_total 1453
_reflns_threshold_expression 'I > 2\s(I)'
_cod_data_source_file J-Mater-Chem-C-2014-2-8789.cif
_cod_data_source_block 5
_cod_database_code 7233889
_shelx_space_group_comment
;
The symmetry employed for this shelxl refinement is uniquely defined
by the following loop, which should always be used as a source of
symmetry information in preference to the above space-group names.
They are only intended as comments.
;

loop_
_space_group_symop_operation_xyz
'x, y, z'
'-x, -y, z+1/2'
'x+1/2, -y+1/2, z'
'-x+1/2, y+1/2, z+1/2'

loop_
_atom_site_label
_atom_site_type_symbol
_atom_site_fract_x
_atom_site_fract_y
_atom_site_fract_z
_atom_site_U_iso_or_equiv
_atom_site_adp_type
_atom_site_occupancy
_atom_site_site_symmetry_order
_atom_site_calc_flag
_atom_site_refinement_flags_posn
_atom_site_refinement_flags_adp
_atom_site_refinement_flags_occupancy
_atom_site_disorder_assembly
_atom_site_disorder_group
S1 S 0.65690(11) 0.00296(3) 0.20501(11) 0.02693(19) Uani 1 1 d . . . . .
N2 N 0.5939(3) 0.02664(12) 0.3818(4) 0.0255(5) Uani 1 1 d . . . . .
C3 C 0.5970(4) 0.09830(14) 0.3807(4) 0.0200(5) Uani 1 1 d . . . . .
N4 N 0.5460(3) 0.13840(13) 0.5062(3) 0.0211(5) Uani 1 1 d . . . . .
C5 C 0.5580(4) 0.20779(15) 0.4795(4) 0.0183(6) Uani 1 1 d . . . . .
C6 C 0.5035(4) 0.25569(16) 0.6065(4) 0.0201(6) Uani 1 1 d . . . . .
C7 C 0.4395(4) 0.23720(16) 0.7628(4) 0.0245(6) Uani 1 1 d . . . . .
H7A H 0.4262 0.1899 0.7992 0.029 Uiso 1 1 calc R U . . .
C8 C 0.4000(4) 0.29483(18) 0.8531(4) 0.0289(7) Uani 1 1 d . . . . .
H8A H 0.3546 0.2925 0.9596 0.035 Uiso 1 1 calc R U . . .
S9 S 0.44194(10) 0.37299(4) 0.75198(10) 0.0287(2) Uani 1 1 d . . . . .
C10 C 0.5134(4) 0.32816(16) 0.5836(4) 0.0218(6) Uani 1 1 d . . . . .
C11 C 0.5752(4) 0.35694(15) 0.4364(4) 0.0206(6) Uani 1 1 d . . . . .
S12 S 0.59503(10) 0.44495(3) 0.38486(10) 0.02557(18) Uani 1 1 d . . . . .
C13 C 0.6781(4) 0.42337(15) 0.1963(4) 0.0270(6) Uani 1 1 d . . . . .
H13A H 0.7117 0.4574 0.1179 0.032 Uiso 1 1 calc R U . . .
C14 C 0.6899(4) 0.35239(16) 0.1732(4) 0.0231(6) Uani 1 1 d . . . . .
H14A H 0.7327 0.3311 0.0771 0.028 Uiso 1 1 calc R U . . .
C15 C 0.6303(4) 0.31359(16) 0.3104(4) 0.0208(6) Uani 1 1 d . . . . .
C16 C 0.6218(4) 0.23731(14) 0.3277(4) 0.0185(5) Uani 1 1 d . . . . .
N17 N 0.6713(3) 0.19739(11) 0.2044(3) 0.0203(5) Uani 1 1 d . . . . .
C18 C 0.6567(4) 0.12693(14) 0.2313(4) 0.0198(6) Uani 1 1 d . . . . .
N19 N 0.6956(4) 0.07816(13) 0.1198(3) 0.0261(6) Uani 1 1 d . . . . .

loop_
_atom_site_aniso_label
_atom_site_aniso_U_11
_atom_site_aniso_U_22
_atom_site_aniso_U_33
_atom_site_aniso_U_23
_atom_site_aniso_U_13
_atom_site_aniso_U_12
S1 0.0336(4) 0.0220(3) 0.0252(3) -0.0038(3) 0.0008(3) -0.0008(2)
N2 0.0258(11) 0.0252(12) 0.0254(12) -0.0015(12) -0.0012(12) -0.0009(9)
C3 0.0167(11) 0.0234(12) 0.0200(13) -0.0002(13) 0.0008(12) -0.0016(9)
N4 0.0201(11) 0.0248(11) 0.0183(11) 0.0006(10) -0.0002(10) -0.0002(9)
C5 0.0149(12) 0.0224(12) 0.0175(14) 0.0002(11) 0.0006(9) -0.0001(10)
C6 0.0184(13) 0.0262(14) 0.0156(13) -0.0015(11) 0.0010(11) 0.0003(11)
C7 0.0238(14) 0.0312(14) 0.0184(13) -0.0035(14) 0.0043(13) -0.0046(10)
C8 0.0298(15) 0.0383(16) 0.0186(15) -0.0051(13) 0.0033(12) -0.0028(12)
S9 0.0334(4) 0.0304(4) 0.0223(4) -0.0085(3) 0.0034(3) -0.0002(3)
C10 0.0188(12) 0.0297(14) 0.0170(13) -0.0061(12) 0.0017(11) -0.0002(10)
C11 0.0184(13) 0.0237(13) 0.0196(14) 0.0012(12) -0.0021(11) -0.0001(10)
S12 0.0298(3) 0.0208(3) 0.0261(3) -0.0007(3) -0.0034(3) 0.0005(2)
C13 0.0291(15) 0.0254(13) 0.0264(15) 0.0050(14) -0.0006(14) -0.0014(10)
C14 0.0209(13) 0.0273(13) 0.0212(15) 0.0015(12) -0.0018(11) 0.0008(10)
C15 0.0167(12) 0.0276(15) 0.0181(13) 0.0009(12) -0.0016(11) 0.0009(11)
C16 0.0151(12) 0.0231(13) 0.0172(12) 0.0005(11) -0.0011(11) 0.0005(10)
N17 0.0203(11) 0.0232(11) 0.0173(11) -0.0006(11) 0.0007(10) -0.0008(8)
C18 0.0182(12) 0.0226(13) 0.0187(15) -0.0008(12) 0.0009(11) -0.0013(9)
N19 0.0312(13) 0.0255(11) 0.0215(13) -0.0034(10) 0.0003(10) 0.0003(10)

loop_
_atom_type_symbol
_atom_type_description
_atom_type_scat_dispersion_real
_atom_type_scat_dispersion_imag
_atom_type_scat_source
C C 0.0181 0.0091 'International Tables Vol C Tables 4.2.6.8 and 6.1.1.4'
H H 0.0000 0.0000 'International Tables Vol C Tables 4.2.6.8 and 6.1.1.4'
N N 0.0311 0.0180 'International Tables Vol C Tables 4.2.6.8 and 6.1.1.4'
S S 0.3331 0.5567 'International Tables Vol C Tables 4.2.6.8 and 6.1.1.4'

loop_
_geom_angle_atom_site_label_1
_geom_angle_atom_site_label_2
_geom_angle_atom_site_label_3
_geom_angle
_geom_angle_site_symmetry_1
_geom_angle_site_symmetry_3
N2 S1 N19 102.07(14) . .
C3 N2 S1 105.5(2) . .
N4 C3 N2 123.6(3) . .
N4 C3 C18 123.5(2) . .
N2 C3 C18 112.9(3) . .
C5 N4 C3 113.9(3) . .
N4 C5 C6 118.3(3) . .
N4 C5 C16 122.8(3) . .
C6 C5 C16 118.9(2) . .
C10 C6 C7 112.6(3) . .
C10 C6 C5 120.1(3) . .
C7 C6 C5 127.2(3) . .
C8 C7 C6 112.4(3) . .
C7 C8 S9 112.1(3) . .
C10 S9 C8 91.83(15) . .
C6 C10 C11 121.1(3) . .
C6 C10 S9 111.0(2) . .
C11 C10 S9 128.0(2) . .
C15 C11 C10 121.4(3) . .
C15 C11 S12 110.8(2) . .
C10 C11 S12 127.8(2) . .
C11 S12 C13 91.65(14) . .
C14 C13 S12 112.5(2) . .
C13 C14 C15 112.0(3) . .
C11 C15 C14 113.1(3) . .
C11 C15 C16 119.8(3) . .
C14 C15 C16 127.1(3) . .
N17 C16 C15 118.5(3) . .
N17 C16 C5 122.9(2) . .
C15 C16 C5 118.7(3) . .
C16 N17 C18 114.2(3) . .
N19 C18 N17 123.0(3) . .
N19 C18 C3 114.3(2) . .
N17 C18 C3 122.8(3) . .
C18 N19 S1 105.2(2) . .

loop_
_geom_bond_atom_site_label_1
_geom_bond_atom_site_label_2
_geom_bond_distance
_geom_bond_site_symmetry_2
S1 N2 1.610(3) .
S1 N19 1.614(3) .
N2 C3 1.355(4) .
C3 N4 1.346(4) .
C3 C18 1.428(4) .
N4 C5 1.333(4) .
C5 C6 1.450(4) .
C5 C16 1.461(4) .
C6 C10 1.385(4) .
C6 C7 1.429(4) .
C7 C8 1.356(5) .
C8 S9 1.729(3) .
S9 C10 1.722(3) .
C10 C11 1.418(4) .
C11 C15 1.392(4) .
C11 S12 1.724(3) .
S12 C13 1.736(4) .
C13 C14 1.358(4) .
C14 C15 1.428(4) .
C15 C16 1.450(4) .
C16 N17 1.326(4) .
N17 C18 1.355(3) .
C18 N19 1.341(4) .
